data_7039250
loop_
_publ_author_name
'Haiges, Ralf'
'Vasiliu, Monica'
'Dixon, David A.'
'Christe, Karl O.'

_publ_section_title
;
 The niobium oxoazides [NbO(N3)3], [NbO(N3)3&#x00B7;2CH3CN],
 [(bipy)NbO(N3)3], Cs2[NbO(N3)5] and [PPh4]2[NbO(N3)5].
;
_journal_issue 26
_journal_name_full 'Dalton transactions (Cambridge, England : 2003)'
_journal_page_first 10523
_journal_page_last 10529
_journal_paper_doi 10.1039/c6dt01479h
_journal_volume 45
_journal_year 2016
_chemical_formula_moiety 'N15 Nb O, 2(Cs)'
_chemical_formula_sum 'Cs2 N15 Nb O'
_chemical_formula_weight 584.88
_chemical_name_common Cs2NbON15
_chemical_properties_physical 'Moisture-sensitive, Heat-sensitive, explosive'
_space_group_crystal_system monoclinic
_space_group_IT_number 15
_space_group_name_Hall '-C 2yc'
_space_group_name_H-M_alt 'C 1 2/c 1'
_symmetry_space_group_name_Hall '-C 2yc'
_symmetry_space_group_name_H-M 'C 1 2/c 1'
_audit_update_record
;
2015-08-20 deposited with the CCDC.
2016-05-11 downloaded from the CCDC.
;
_cell_angle_alpha 90
_cell_angle_beta 92.433(2)
_cell_angle_gamma 90
_cell_formula_units_Z 8
_cell_length_a 12.5793(15)
_cell_length_b 16.4373(19)
_cell_length_c 12.8012(15)
_cell_measurement_reflns_used 6025
_cell_measurement_temperature 133.(2)
_cell_measurement_theta_max 28.6922
_cell_measurement_theta_min 2.4807
_cell_volume 2644.5(5)
_computing_cell_refinement 'APEX2 v2014.1-1 (Bruker AXS)'
_computing_data_collection 'SMART V5.632'
_computing_data_reduction 'SAINT V8.34A (Bruker AXS, 2013)'
_computing_structure_refinement 'SHELXTL XLMP 2014/1 (Bruker AXS)'
_computing_structure_solution 'SHELXTL XT 2014/1 (Bruker AXS)'
_diffrn_ambient_temperature 133.(2)
_diffrn_detector_area_resol_mean 8.3660
_diffrn_measured_fraction_theta_full 1.000
_diffrn_measured_fraction_theta_max 0.924
_diffrn_measurement_device_type 'Bruker APEX CCD'
_diffrn_measurement_method 'omega- and phi-scans'
_diffrn_radiation_monochromator graphite
_diffrn_radiation_type 'MoK\a '
_diffrn_radiation_wavelength 0.71073
_diffrn_reflns_av_R_equivalents 0.0213
_diffrn_reflns_av_unetI/netI 0.0257
_diffrn_reflns_limit_h_max 16
_diffrn_reflns_limit_h_min -11
_diffrn_reflns_limit_k_max 21
_diffrn_reflns_limit_k_min -21
_diffrn_reflns_limit_l_max 14
_diffrn_reflns_limit_l_min -17
_diffrn_reflns_number 8376
_diffrn_reflns_theta_full 25.24
_diffrn_reflns_theta_max 28.72
_diffrn_reflns_theta_min 2.04
_diffrn_source 'fine-focus tube'
_exptl_absorpt_coefficient_mu 6.358
_exptl_absorpt_correction_T_max 0.60
_exptl_absorpt_correction_T_min 0.50
_exptl_absorpt_correction_type multi-scan
_exptl_absorpt_process_details 'Bruker SADABS V2012/1'
_exptl_crystal_colour yellow
_exptl_crystal_density_diffrn 2.938
_exptl_crystal_density_method 'not measured'
_exptl_crystal_description prism
_exptl_crystal_F_000 2112
_exptl_crystal_recrystallization_method 'Re-crystallisation from solvent: acetonitrile'
_exptl_crystal_size_max 0.170
_exptl_crystal_size_mid 0.150
_exptl_crystal_size_min 0.090
_refine_diff_density_max 0.625
_refine_diff_density_min -0.772
_refine_ls_extinction_method none
_refine_ls_goodness_of_fit_ref 1.053
_refine_ls_hydrogen_treatment undef
_refine_ls_matrix_type full
_refine_ls_number_parameters 182
_refine_ls_number_reflns 3157
_refine_ls_number_restraints 39
_refine_ls_restrained_S_all 1.062
_refine_ls_R_factor_all 0.0226
_refine_ls_R_factor_gt 0.0200
_refine_ls_shift/su_max 0.001
_refine_ls_shift/su_mean 0.000
_refine_ls_structure_factor_coef Fsqd
_refine_ls_weighting_details 'w=1/[\s^2^(Fo^2^)+(0.0169P)^2^+4.2919P] where P=(Fo^2^+2Fc^2^)/3'
_refine_ls_weighting_scheme calc
_refine_ls_wR_factor_gt 0.0442
_refine_ls_wR_factor_ref 0.0450
_reflns_number_gt 2931
_reflns_number_total 3157
_reflns_threshold_expression 'I > 2\s(I)'
_cod_data_source_file c6dt01479h2.cif
_cod_data_source_block Cs2NbON15
_cod_depositor_comments 'Adding full bibliography for 7039248--7039250.cif.'
_cod_database_code 7039250

loop_
_space_group_symop_operation_xyz
'x, y, z'
'-x, y, -z+1/2'
'x+1/2, y+1/2, z'
'-x+1/2, y+1/2, -z+1/2'
'-x, -y, -z'
'x, -y, z-1/2'
'-x+1/2, -y+1/2, -z'
'x+1/2, -y+1/2, z-1/2'

loop_
_atom_site_type_symbol
_atom_site_label
_atom_site_fract_x
_atom_site_fract_y
_atom_site_fract_z
_atom_site_U_iso_or_equiv
_atom_site_adp_type
_atom_site_calc_flag
_atom_site_refinement_flags_adp
_atom_site_refinement_flags_occupancy
_atom_site_refinement_flags_posn
_atom_site_occupancy
_atom_site_disorder_assembly
_atom_site_disorder_group
Cs Cs1 0.07691(2) 0.38598(2) -0.09819(2) 0.02238(6) Uani d . . . 1.0 . .
Cs Cs2 0.34604(2) 0.62577(2) 0.06078(2) 0.02510(6) Uani d . . . 1.0 . .
N N1 0.3140(2) 0.34738(15) 0.2886(2) 0.0246(5) Uani d . . . 1.0 . .
N N2 0.3395(2) 0.27840(15) 0.29288(18) 0.0210(5) Uani d . . . 1.0 . .
N N3 0.3653(3) 0.21076(17) 0.3000(2) 0.0404(8) Uani d . . . 1.0 . .
N N4 0.3077(2) 0.41863(15) 0.0712(2) 0.0259(5) Uani d . . . 1.0 . .
N N5 0.3759(2) 0.36650(15) 0.0662(2) 0.0262(6) Uani d . . . 1.0 . .
N N6 0.4409(2) 0.31847(17) 0.0581(2) 0.0377(7) Uani d . . . 1.0 . .
N N7 0.3001(2) 0.52140(15) 0.26627(19) 0.0244(5) Uani d . . . 1.0 . .
N N8 0.3786(2) 0.51415(14) 0.32361(19) 0.0216(5) Uani d . . . 1.0 . .
N N9 0.4533(2) 0.51024(16) 0.3769(2) 0.0313(6) Uani d . . . 1.0 . .
N N10 0.1125(2) 0.42707(15) 0.3282(2) 0.0268(6) Uani d . . . 1.0 . .
N N11 0.11502(19) 0.37121(15) 0.3884(2) 0.0219(5) Uani d . . . 1.0 . .
N N12 0.1159(2) 0.31907(17) 0.4482(2) 0.0311(6) Uani d . . . 1.0 . .
N N13_a 0.1186(10) 0.3279(6) 0.1467(11) 0.0205(17) Uani d U P D 0.547(5) A 1
N N14_a 0.1029(5) 0.2628(4) 0.1773(5) 0.0261(11) Uani d U P D 0.547(5) A 1
N N15_a 0.0707(6) 0.2024(4) 0.2093(5) 0.0530(13) Uani d U P D 0.547(5) A 1
N N13'_b 0.1371(12) 0.3276(7) 0.1319(14) 0.0205(17) Uani d U P D 0.453(5) A 2
N N14'_b 0.1418(6) 0.2597(5) 0.1533(6) 0.0261(11) Uani d U P D 0.453(5) A 2
N N15'_b 0.1534(7) 0.1911(4) 0.1659(6) 0.0530(13) Uani d U P D 0.453(5) A 2
Nb Nb1 0.20361(2) 0.43388(2) 0.19315(2) 0.01592(6) Uani d . . . 1.0 . .
O O1 0.12599(17) 0.50311(12) 0.12205(17) 0.0257(5) Uani d . . . 1.0 . .

loop_
_atom_site_aniso_label
_atom_site_aniso_U_11
_atom_site_aniso_U_22
_atom_site_aniso_U_33
_atom_site_aniso_U_12
_atom_site_aniso_U_13
_atom_site_aniso_U_23
Cs1 0.02702(10) 0.01916(9) 0.02071(10) -0.00093(7) -0.00192(7) 0.00047(6)
Cs2 0.02556(11) 0.02148(10) 0.02818(11) 0.00096(7) 0.00021(8) 0.00469(7)
N1 0.0248(13) 0.0201(12) 0.0290(14) 0.0063(10) 0.0000(10) 0.0018(10)
N2 0.0230(13) 0.0243(13) 0.0155(12) 0.0028(10) -0.0015(9) 0.0006(9)
N3 0.062(2) 0.0234(14) 0.0355(17) 0.0140(14) 0.0017(15) 0.0025(12)
N4 0.0265(14) 0.0250(13) 0.0266(14) 0.0039(11) 0.0073(10) 0.0036(11)
N5 0.0278(14) 0.0231(13) 0.0284(14) -0.0049(12) 0.0081(11) 0.0009(11)
N6 0.0377(17) 0.0303(15) 0.0463(18) 0.0072(13) 0.0153(14) -0.0024(13)
N7 0.0268(14) 0.0170(12) 0.0288(14) -0.0006(10) -0.0069(11) -0.0004(10)
N8 0.0251(13) 0.0167(11) 0.0231(13) -0.0021(10) 0.0020(10) -0.0009(10)
N9 0.0292(15) 0.0314(14) 0.0322(15) -0.0049(12) -0.0103(12) -0.0020(12)
N10 0.0253(13) 0.0246(13) 0.0311(15) 0.0059(11) 0.0092(11) 0.0056(11)
N11 0.0166(12) 0.0271(13) 0.0220(13) -0.0001(10) 0.0025(10) -0.0094(11)
N12 0.0317(15) 0.0325(15) 0.0296(15) -0.0010(12) 0.0050(11) 0.0062(12)
N13_a 0.020(4) 0.0212(12) 0.021(3) -0.0069(16) 0.002(2) 0.0006(14)
N14_a 0.029(3) 0.0229(15) 0.026(2) -0.001(2) -0.006(2) -0.0024(16)
N15_a 0.068(3) 0.035(2) 0.054(2) -0.011(2) -0.017(2) 0.0048(19)
N13'_b 0.020(4) 0.0212(12) 0.021(3) -0.0069(16) 0.002(2) 0.0006(14)
N14'_b 0.029(3) 0.0229(15) 0.026(2) -0.001(2) -0.006(2) -0.0024(16)
N15'_b 0.068(3) 0.035(2) 0.054(2) -0.011(2) -0.017(2) 0.0048(19)
Nb1 0.01473(12) 0.01369(12) 0.01917(13) 0.00117(9) -0.00147(9) 0.00037(9)
O1 0.0230(11) 0.0210(10) 0.0325(12) 0.0027(9) -0.0056(9) 0.0054(9)

loop_
_atom_type_symbol
_atom_type_description
_atom_type_scat_dispersion_real
_atom_type_scat_dispersion_imag
_atom_type_scat_source
N N 0.0061 0.0033 'International Tables Vol C Tables 4.2.6.8 and 6.1.1.4'
Nb Nb -2.0727 0.6215 'International Tables Vol C Tables 4.2.6.8 and 6.1.1.4'
Cs Cs -0.3680 2.1192 'International Tables Vol C Tables 4.2.6.8 and 6.1.1.4'
O O 0.0106 0.0060 'International Tables Vol C Tables 4.2.6.8 and 6.1.1.4'

loop_
_geom_angle_atom_site_label_1
_geom_angle_atom_site_label_2
_geom_angle_atom_site_label_3
_geom_angle_site_symmetry_1
_geom_angle_site_symmetry_3
_geom_angle
O1 Cs1 N3 5_565 7 115.38(7)
O1 Cs1 N13'_b 5_565 . 115.4(3)
N3 Cs1 N13'_b 7 . 123.9(3)
O1 Cs1 N10 5_565 6_565 62.89(6)
N3 Cs1 N10 7 6_565 101.56(7)
N13'_b Cs1 N10 . 6_565 121.8(3)
O1 Cs1 N13_a 5_565 . 110.9(2)
N3 Cs1 N13_a 7 . 127.0(2)
N10 Cs1 N13_a 6_565 . 122.1(2)
O1 Cs1 N3 5_565 8_455 66.74(7)
N3 Cs1 N3 7 8_455 69.18(11)
N13'_b Cs1 N3 . 8_455 112.2(3)
N10 Cs1 N3 6_565 8_455 117.20(7)
N13_a Cs1 N3 . 8_455 109.1(2)
O1 Cs1 N12 5_565 2 68.92(6)
N3 Cs1 N12 7 2 120.26(8)
N13'_b Cs1 N12 . 2 61.0(3)
N10 Cs1 N12 6_565 2 126.12(7)
N13_a Cs1 N12 . 2 56.6(2)
N3 Cs1 N12 8_455 2 58.56(7)
O1 Cs1 N6 5_565 7 121.90(6)
N3 Cs1 N6 7 7 69.17(7)
N13'_b Cs1 N6 . 7 64.8(3)
N10 Cs1 N6 6_565 7 170.58(7)
N13_a Cs1 N6 . 7 65.2(2)
N3 Cs1 N6 8_455 7 61.96(7)
N12 Cs1 N6 2 7 62.29(7)
O1 Cs1 O1 5_565 . 82.64(5)
N3 Cs1 O1 7 . 156.13(7)
N13'_b Cs1 O1 . . 51.7(3)
N10 Cs1 O1 6_565 . 71.76(6)
N13_a Cs1 O1 . . 50.9(2)
N3 Cs1 O1 8_455 . 134.53(7)
N12 Cs1 O1 2 . 79.82(6)
N6 Cs1 O1 7 . 115.97(6)
O1 Cs1 N4 5_565 . 127.23(6)
N3 Cs1 N4 7 . 111.27(7)
N13'_b Cs1 N4 . . 47.7(3)
N10 Cs1 N4 6_565 . 85.18(6)
N13_a Cs1 N4 . . 51.5(2)
N3 Cs1 N4 8_455 . 157.42(7)
N12 Cs1 N4 2 . 106.88(6)
N6 Cs1 N4 7 . 96.50(7)
O1 Cs1 N4 . . 46.40(5)
O1 Cs1 N7 5_565 6_565 110.24(5)
N3 Cs1 N7 7 6_565 67.39(7)
N13'_b Cs1 N7 . 6_565 114.0(3)
N10 Cs1 N7 6_565 6_565 49.99(6)
N13_a Cs1 N7 . 6_565 118.2(2)
N3 Cs1 N7 8_455 6_565 128.78(7)
N12 Cs1 N7 2 6_565 172.15(6)
N6 Cs1 N7 7 6_565 122.27(6)
O1 Cs1 N7 . 6_565 92.33(5)
N4 Cs1 N7 . 6_565 67.07(5)
O1 Cs1 N11 5_565 2 63.60(5)
N3 Cs1 N11 7 2 138.14(7)
N13'_b Cs1 N11 . 2 56.0(3)
N10 Cs1 N11 6_565 2 112.02(6)
N13_a Cs1 N11 . 2 51.1(2)
N3 Cs1 N11 8_455 2 73.50(7)
N12 Cs1 N11 2 2 17.91(6)
N6 Cs1 N11 7 2 77.08(6)
O1 Cs1 N11 . 2 62.75(5)
N4 Cs1 N11 . 2 96.17(6)
N7 Cs1 N11 6_565 2 154.47(6)
N7 Cs2 N12 . 4 126.09(6)
N7 Cs2 N9 . 2_655 69.50(7)
N12 Cs2 N9 4 2_655 118.27(7)
N7 Cs2 N6 . 5_665 135.26(7)
N12 Cs2 N6 4 5_665 65.17(7)
N9 Cs2 N6 2_655 5_665 68.44(7)
N7 Cs2 N12 . 6_565 108.59(7)
N12 Cs2 N12 4 6_565 80.92(8)
N9 Cs2 N12 2_655 6_565 158.33(7)
N6 Cs2 N12 5_665 6_565 116.13(7)
N7 Cs2 N15_a . 4 62.55(13)
N12 Cs2 N15_a 4 4 67.44(12)
N9 Cs2 N15_a 2_655 4 77.92(12)
N6 Cs2 N15_a 5_665 4 94.12(15)
N12 Cs2 N15_a 6_565 4 121.24(12)
N7 Cs2 N4 . . 53.84(6)
N12 Cs2 N4 4 . 179.49(7)
N9 Cs2 N4 2_655 . 61.22(7)
N6 Cs2 N4 5_665 . 114.48(6)
N12 Cs2 N4 6_565 . 99.58(7)
N15_a Cs2 N4 4 . 112.30(11)
N7 Cs2 N1 . 6_565 149.39(6)
N12 Cs2 N1 4 6_565 81.46(6)
N9 Cs2 N1 2_655 6_565 111.94(7)
N6 Cs2 N1 5_665 6_565 64.24(7)
N12 Cs2 N1 6_565 6_565 58.17(6)
N15_a Cs2 N1 4 6_565 147.84(12)
N4 Cs2 N1 . 6_565 98.74(6)
N7 Cs2 O1 . . 49.08(5)
N12 Cs2 O1 4 . 133.61(6)
N9 Cs2 O1 2_655 . 102.74(6)
N6 Cs2 O1 5_665 . 158.02(6)
N12 Cs2 O1 6_565 . 64.79(6)
N15_a Cs2 O1 4 . 103.85(14)
N4 Cs2 O1 . . 46.82(5)
N1 Cs2 O1 6_565 . 103.49(5)
N7 Cs2 N3 . 4 68.57(7)
N12 Cs2 N3 4 4 75.22(7)
N9 Cs2 N3 2_655 4 134.52(7)
N6 Cs2 N3 5_665 4 140.33(7)
N12 Cs2 N3 6_565 4 56.63(7)
N15_a Cs2 N3 4 4 67.78(14)
N4 Cs2 N3 . 4 105.11(6)
N1 Cs2 N3 6_565 4 113.03(7)
O1 Cs2 N3 . 4 60.23(6)
N7 Cs2 N9 . 6_565 107.03(6)
N12 Cs2 N9 4 6_565 122.44(7)
N9 Cs2 N9 2_655 6_565 58.63(8)
N6 Cs2 N9 5_665 6_565 61.72(7)
N12 Cs2 N9 6_565 6_565 103.53(6)
N15_a Cs2 N9 4 6_565 135.19(12)
N4 Cs2 N9 . 6_565 57.39(6)
N1 Cs2 N9 6_565 6_565 56.87(6)
O1 Cs2 N9 . 6_565 96.37(6)
N3 Cs2 N9 4 6_565 153.34(7)
N7 Cs2 N15_a . 3 85.30(11)
N12 Cs2 N15_a 4 3 63.56(11)
N9 Cs2 N15_a 2_655 3 58.88(11)
N6 Cs2 N15_a 5_665 3 60.17(13)
N12 Cs2 N15_a 6_565 3 142.63(11)
N15_a Cs2 N15_a 4 3 35.2(3)
N4 Cs2 N15_a . 3 115.96(11)
N1 Cs2 N15_a 6_565 3 122.56(12)
O1 Cs2 N15_a . 3 133.80(11)
N3 Cs2 N15_a 4 3 100.77(13)
N9 Cs2 N15_a 6_565 3 105.11(13)
N2 N1 Nb1 . . 140.8(2)
N2 N1 Cs2 . 6_566 93.14(17)
Nb1 N1 Cs2 . 6_566 119.28(9)
N3 N2 N1 . . 178.1(3)
N3 N2 Cs2 . 6_566 109.5(2)
N1 N2 Cs2 . 6_566 68.67(16)
N2 N3 Cs1 . 7 119.6(2)
N2 N3 Cs1 . 8_556 135.0(2)
Cs1 N3 Cs1 7 8_556 82.58(7)
N2 N3 Cs2 . 4_545 101.7(2)
Cs1 N3 Cs2 7 4_545 114.68(9)
Cs1 N3 Cs2 8_556 4_545 102.69(7)
N5 N4 Nb1 . . 126.0(2)
N5 N4 Cs2 . . 126.5(2)
Nb1 N4 Cs2 . . 90.20(8)
N5 N4 Cs1 . . 114.7(2)
Nb1 N4 Cs1 . . 87.32(8)
Cs2 N4 Cs1 . . 103.64(7)
N6 N5 N4 . . 177.5(3)
N5 N6 Cs2 . 5_665 116.9(2)
N5 N6 Cs1 . 7 127.9(2)
Cs2 N6 Cs1 5_665 7 114.03(8)
N8 N7 Nb1 . . 130.6(2)
N8 N7 Cs2 . . 112.24(19)
Nb1 N7 Cs2 . . 97.05(8)
N8 N7 Cs1 . 6_566 111.87(18)
Nb1 N7 Cs1 . 6_566 93.20(8)
Cs2 N7 Cs1 . 6_566 109.35(7)
N9 N8 N7 . . 177.5(3)
N9 N8 Cs2 . . 127.3(2)
N7 N8 Cs2 . . 50.79(16)
N9 N8 Cs2 . 6_566 66.83(19)
N7 N8 Cs2 . 6_566 115.22(18)
Cs2 N8 Cs2 . 6_566 165.26(7)
N8 N9 Cs2 . 2_655 136.9(2)
N8 N9 Cs2 . 6_566 96.0(2)
Cs2 N9 Cs2 2_655 6_566 121.37(8)
N11 N10 Nb1 . . 124.4(2)
N11 N10 Cs1 . 6_566 122.58(19)
Nb1 N10 Cs1 . 6_566 105.81(9)
N12 N11 N10 . . 177.9(3)
N12 N11 Cs2 . 6_566 67.28(18)
N10 N11 Cs2 . 6_566 112.66(19)
N12 N11 Cs1 . 2 63.44(18)
N10 N11 Cs1 . 2 114.61(18)
Cs2 N11 Cs1 6_566 2 95.14(6)
N11 N12 Cs2 . 4_545 135.2(2)
N11 N12 Cs2 . 6_566 94.01(19)
Cs2 N12 Cs2 4_545 6_566 99.08(8)
N11 N12 Cs1 . 2 98.7(2)
Cs2 N12 Cs1 4_545 2 117.28(8)
Cs2 N12 Cs1 6_566 2 107.64(8)
N14_a N13_a Nb1 . . 139.1(11)
N14_a N13_a Cs1 . . 124.5(9)
Nb1 N13_a Cs1 . . 95.0(3)
N15_a N14_a N13_a . . 169.0(9)
N14_a N15_a Cs2 . 4_545 122.5(5)
N14_a N15_a Cs2 . 3_445 113.4(5)
Cs2 N15_a Cs2 4_545 3_445 123.37(18)
N14'_b N13'_b Nb1 . . 135.3(13)
N14'_b N13'_b Cs1 . . 121.6(12)
Nb1 N13'_b Cs1 . . 100.0(4)
N15'_b N14'_b N13'_b . . 172.7(12)
N14'_b N15'_b Cs2 . 4_545 114.7(6)
N14'_b N15'_b Cs1 . 7 114.2(6)
Cs2 N15'_b Cs1 4_545 7 99.01(18)
O1 Nb1 N13'_b . . 98.3(4)
O1 Nb1 N7 . . 95.01(10)
N13'_b Nb1 N7 . . 166.0(4)
O1 Nb1 N4 . . 92.47(10)
N13'_b Nb1 N4 . . 82.7(4)
N7 Nb1 N4 . . 92.70(10)
O1 Nb1 N13_a . . 97.3(3)
N7 Nb1 N13_a . . 167.0(3)
N4 Nb1 N13_a . . 90.9(3)
O1 Nb1 N10 . . 98.69(10)
N13'_b Nb1 N10 . . 92.3(4)
N7 Nb1 N10 . . 89.71(10)
N4 Nb1 N10 . . 168.34(10)
N13_a Nb1 N10 . . 84.3(3)
O1 Nb1 N1 . . 176.80(10)
N13'_b Nb1 N1 . . 84.6(4)
N7 Nb1 N1 . . 82.00(9)
N4 Nb1 N1 . . 86.53(10)
N13_a Nb1 N1 . . 85.8(3)
N10 Nb1 N1 . . 82.50(9)
O1 Nb1 Cs1 . 6_566 70.21(7)
N13'_b Nb1 Cs1 . 6_566 130.9(4)
N7 Nb1 Cs1 . 6_566 58.20(7)
N4 Nb1 Cs1 . 6_566 142.99(7)
N13_a Nb1 Cs1 . 6_566 122.7(3)
N10 Nb1 Cs1 . 6_566 46.16(7)
N1 Nb1 Cs1 . 6_566 108.92(6)
Nb1 O1 Cs1 . 5_565 150.45(11)
Nb1 O1 Cs1 . . 98.06(8)
Cs1 O1 Cs1 5_565 . 97.36(5)
Nb1 O1 Cs2 . . 93.55(8)
Cs1 O1 Cs2 5_565 . 106.72(6)
Cs1 O1 Cs2 . . 104.57(6)

loop_
_geom_bond_atom_site_label_1
_geom_bond_atom_site_label_2
_geom_bond_site_symmetry_2
_geom_bond_distance
Cs1 O1 5_565 3.141(2)
Cs1 N3 7 3.145(3)
Cs1 N13'_b . 3.159(16)
Cs1 N10 6_565 3.251(3)
Cs1 N13_a . 3.297(13)
Cs1 N3 8_455 3.319(3)
Cs1 N12 2 3.343(3)
Cs1 N6 7 3.408(3)
Cs1 O1 . 3.448(2)
Cs1 N4 . 3.589(3)
Cs1 N7 6_565 3.691(3)
Cs1 N11 2 3.695(2)
Cs2 N7 . 3.213(3)
Cs2 N12 4 3.216(3)
Cs2 N9 2_655 3.232(3)
Cs2 N6 5_665 3.268(3)
Cs2 N12 6_565 3.305(3)
Cs2 N15_a 4 3.329(6)
Cs2 N4 . 3.442(3)
Cs2 N1 6_565 3.519(3)
Cs2 O1 . 3.539(2)
Cs2 N3 4 3.549(3)
Cs2 N9 6_565 3.554(3)
Cs2 N15_a 3 3.568(6)
N1 N2 . 1.179(3)
N1 Nb1 . 2.302(2)
N1 Cs2 6_566 3.519(3)
N2 N3 . 1.161(3)
N2 Cs2 6_566 3.772(2)
N3 Cs1 7 3.145(3)
N3 Cs1 8_556 3.319(3)
N3 Cs2 4_545 3.549(3)
N4 N5 . 1.216(4)
N4 Nb1 . 2.095(2)
N5 N6 . 1.145(4)
N6 Cs2 5_665 3.268(3)
N6 Cs1 7 3.408(3)
N7 N8 . 1.211(3)
N7 Nb1 . 2.079(2)
N7 Cs1 6_566 3.691(3)
N8 N9 . 1.139(4)
N8 Cs2 6_566 3.845(2)
N9 Cs2 2_655 3.232(3)
N9 Cs2 6_566 3.554(3)
N10 N11 . 1.198(3)
N10 Nb1 . 2.118(3)
N10 Cs1 6_566 3.251(3)
N11 N12 . 1.149(3)
N11 Cs2 6_566 3.574(2)
N11 Cs1 2 3.695(2)
N12 Cs2 4_545 3.216(3)
N12 Cs2 6_566 3.305(3)
N12 Cs1 2 3.343(3)
N13_a N14_a . 1.159(9)
N13_a Nb1 . 2.116(12)
N14_a N15_a . 1.155(7)
N15_a Cs2 4_545 3.329(6)
N15_a Cs2 3_445 3.568(6)
N13'_b N14'_b . 1.150(11)
N13'_b Nb1 . 2.076(15)
N14'_b N15'_b . 1.149(9)
N15'_b Cs2 4_545 3.660(8)
N15'_b Cs1 7 3.757(9)
Nb1 O1 . 1.732(2)
Nb1 Cs1 6_566 4.3364(4)
O1 Cs1 5_565 3.141(2)
